data_7001465
loop_
_publ_author_name
'Mukhopadhyay, Bhaswati Ghosh'
'Mukhopadhyay, Suman'
'Guedes da Silva, M. F\'atima C.'
'Charmier, M. Ad\'ilia Janu\'ario'
'Pombeiro, Armando J. L.'

_publ_section_title
;
 Synthesis of mono- and bis-tetrazolato complexes of Ni(II), Pt(II) and
 Cu(II) via 1,3-dipolar cycloadditions of 2-cyanopyridines with metal
 ligated azides in N,N,O-aminoiminophenolato complexes
;
_journal_issue 24
_journal_name_full 'Dalton Transactions'
_journal_page_first 4778
_journal_page_last 4785
_journal_paper_doi 10.1039/b902007a
_journal_year 2009
_chemical_formula_moiety 'C11 H15 Cl N2 O Pt'
_chemical_formula_sum 'C11 H15 Cl N2 O Pt'
_chemical_formula_weight 421.79
_chemical_name_systematic
;
?
;
_space_group_IT_number 61
_symmetry_cell_setting orthorhombic
_symmetry_space_group_name_Hall '-P 2ac 2ab'
_symmetry_space_group_name_H-M 'P b c a'
_atom_sites_solution_hydrogens geom
_atom_sites_solution_primary direct
_atom_sites_solution_secondary difmap
_audit_creation_method SHELXL-97
_cell_angle_alpha 90.00
_cell_angle_beta 90.00
_cell_angle_gamma 90.00
_cell_formula_units_Z 8
_cell_length_a 10.9740(9)
_cell_length_b 11.5679(10)
_cell_length_c 19.0234(17)
_cell_measurement_reflns_used 7283
_cell_measurement_temperature 150(2)
_cell_measurement_theta_max 27.14
_cell_measurement_theta_min 2.83
_cell_volume 2414.9(4)
_computing_cell_refinement 'Bruker SMART'
_computing_data_collection 'Bruker SMART'
_computing_data_reduction 'Bruker SAINT'
_computing_structure_refinement 'SHELXL-97 (Sheldrick, 1997)'
_diffrn_ambient_temperature 150(2)
_diffrn_measured_fraction_theta_full 0.999
_diffrn_measured_fraction_theta_max 0.999
_diffrn_measurement_device_type 'CCD area detector'
_diffrn_measurement_method 'phi and omega scans'
_diffrn_radiation_monochromator graphite
_diffrn_radiation_source 'fine-focus sealed tube'
_diffrn_radiation_type MoK\a
_diffrn_radiation_wavelength 0.71069
_diffrn_reflns_av_R_equivalents 0.0405
_diffrn_reflns_av_sigmaI/netI 0.0247
_diffrn_reflns_limit_h_max 12
_diffrn_reflns_limit_h_min -13
_diffrn_reflns_limit_k_max 13
_diffrn_reflns_limit_k_min -13
_diffrn_reflns_limit_l_max 22
_diffrn_reflns_limit_l_min -22
_diffrn_reflns_number 15707
_diffrn_reflns_theta_full 25.34
_diffrn_reflns_theta_max 25.34
_diffrn_reflns_theta_min 2.77
_exptl_absorpt_coefficient_mu 11.822
_exptl_absorpt_correction_T_max 0.115
_exptl_absorpt_correction_T_min 0.045
_exptl_absorpt_correction_type multi-scan
_exptl_absorpt_process_details sadabs
_exptl_crystal_colour yellow
_exptl_crystal_density_diffrn 2.320
_exptl_crystal_density_method 'not measured'
_exptl_crystal_description prism
_exptl_crystal_F_000 1584
_exptl_crystal_size_max 0.31
_exptl_crystal_size_mid 0.24
_exptl_crystal_size_min 0.18
_refine_diff_density_max 0.863
_refine_diff_density_min -0.893
_refine_diff_density_rms 0.138
_refine_ls_extinction_method none
_refine_ls_goodness_of_fit_ref 1.049
_refine_ls_hydrogen_treatment constr
_refine_ls_matrix_type full
_refine_ls_number_parameters 145
_refine_ls_number_reflns 2208
_refine_ls_number_restraints 0
_refine_ls_restrained_S_all 1.049
_refine_ls_R_factor_all 0.0249
_refine_ls_R_factor_gt 0.0182
_refine_ls_shift/su_max 0.005
_refine_ls_shift/su_mean 0.001
_refine_ls_structure_factor_coef Fsqd
_refine_ls_weighting_details 'calc w=1/[\s^2^(Fo^2^)+(0.0178P)^2^+4.0087P] where P=(Fo^2^+2Fc^2^)/3'
_refine_ls_weighting_scheme calc
_refine_ls_wR_factor_gt 0.0413
_refine_ls_wR_factor_ref 0.0442
_reflns_number_gt 1877
_reflns_number_total 2208
_reflns_threshold_expression >2sigma(I)
_cod_data_source_file b902007a.txt
_cod_data_source_block compound_3
_cod_depositor_comments
;
The following automatic conversions were performed:
'_symmetry_cell_setting' value 'Orthorhombic' changed to 'orthorhombic'
according to '/home/saulius/struct/CIF-dictionaries/cif_core.dic'
dictionary named 'cif_core.dic' version 2.4.1 from 2010-06-29.

Automatic conversion script
Id: cif_fix_enum 1527 2010-12-29 10:47:43Z saulius 
;
_cod_original_sg_symbol_Hall -P2ac2ab
_cod_original_sg_symbol_H-M Pbca
_cod_database_code 7001465

loop_
_symmetry_equiv_pos_as_xyz
'x, y, z'
'-x+1/2, -y, z+1/2'
'x+1/2, -y+1/2, -z'
'-x, y+1/2, -z+1/2'
'-x, -y, -z'
'x-1/2, y, -z-1/2'
'-x-1/2, y-1/2, z'
'x, -y-1/2, z-1/2'

loop_
_atom_site_label
_atom_site_type_symbol
_atom_site_fract_x
_atom_site_fract_y
_atom_site_fract_z
_atom_site_U_iso_or_equiv
_atom_site_adp_type
_atom_site_occupancy
_atom_site_symmetry_multiplicity
_atom_site_calc_flag
_atom_site_refinement_flags
_atom_site_disorder_assembly
_atom_site_disorder_group
C1 C 0.4045(3) 0.8507(4) 0.6817(2) 0.0228(9) Uani 1 1 d . . .
H1A H 0.4504 0.7847 0.7016 0.027 Uiso 1 1 calc R . .
H1B H 0.4311 0.9220 0.7061 0.027 Uiso 1 1 calc R . .
C2 C 0.4304(4) 0.8607(4) 0.6041(2) 0.0236(10) Uani 1 1 d . . .
H2A H 0.3997 0.9354 0.5859 0.028 Uiso 1 1 calc R . .
H2B H 0.5193 0.8567 0.5954 0.028 Uiso 1 1 calc R . .
C3 C 0.4144(4) 0.7136(3) 0.5154(2) 0.0224(9) Uani 1 1 d . . .
H3 H 0.4909 0.7414 0.4992 0.027 Uiso 1 1 calc R . .
C4 C 0.3615(4) 0.6191(3) 0.4774(2) 0.0199(8) Uani 1 1 d . . .
C5 C 0.4340(4) 0.5638(4) 0.4260(2) 0.0269(10) Uani 1 1 d . . .
H5 H 0.5140 0.5919 0.4176 0.032 Uiso 1 1 calc R . .
C6 C 0.3932(4) 0.4714(4) 0.3880(2) 0.0291(10) Uani 1 1 d . . .
H6 H 0.4447 0.4350 0.3545 0.035 Uiso 1 1 calc R . .
C7 C 0.2745(4) 0.4312(4) 0.3992(2) 0.0284(10) Uani 1 1 d . . .
H7 H 0.2451 0.3670 0.3731 0.034 Uiso 1 1 calc R . .
C8 C 0.2000(4) 0.4841(4) 0.4476(2) 0.0239(10) Uani 1 1 d . . .
H8 H 0.1186 0.4574 0.4531 0.029 Uiso 1 1 calc R . .
C9 C 0.2411(4) 0.5763(4) 0.4891(2) 0.0202(9) Uani 1 1 d . . .
C11 C 0.2045(4) 0.9444(4) 0.6890(3) 0.0267(10) Uani 1 1 d . . .
H11A H 0.2147 0.9779 0.6420 0.040 Uiso 1 1 calc R . .
H11B H 0.2376 0.9975 0.7243 0.040 Uiso 1 1 calc R . .
H11C H 0.1177 0.9316 0.6982 0.040 Uiso 1 1 calc R . .
C12 C 0.2532(4) 0.7844(4) 0.7645(2) 0.0269(10) Uani 1 1 d . . .
H12A H 0.2862 0.8385 0.7992 0.040 Uiso 1 1 calc R . .
H12B H 0.2960 0.7103 0.7681 0.040 Uiso 1 1 calc R . .
H12C H 0.1661 0.7726 0.7734 0.040 Uiso 1 1 calc R . .
N1 N 0.2702(3) 0.8328(3) 0.69274(17) 0.0171(7) Uani 1 1 d . . .
N2 N 0.3682(3) 0.7642(3) 0.56909(18) 0.0178(7) Uani 1 1 d . . .
O1 O 0.1627(2) 0.6187(2) 0.53554(15) 0.0208(6) Uani 1 1 d . . .
Cl1 Cl 0.03273(8) 0.67229(9) 0.66888(6) 0.0252(2) Uani 1 1 d . . .
Pt1 Pt 0.213259(12) 0.722973(12) 0.613810(8) 0.01512(7) Uani 1 1 d . . .

loop_
_atom_site_aniso_label
_atom_site_aniso_U_11
_atom_site_aniso_U_22
_atom_site_aniso_U_33
_atom_site_aniso_U_23
_atom_site_aniso_U_13
_atom_site_aniso_U_12
C1 0.019(2) 0.026(2) 0.023(2) 0.0009(18) -0.0046(17) -0.0068(17)
C2 0.021(2) 0.021(2) 0.029(3) 0.0010(17) -0.0019(19) -0.0078(17)
C3 0.021(2) 0.024(2) 0.022(2) 0.0063(18) 0.0012(18) 0.0002(17)
C4 0.022(2) 0.019(2) 0.018(2) 0.0058(17) 0.0015(18) 0.0026(18)
C5 0.028(2) 0.027(2) 0.025(2) 0.004(2) 0.0041(19) 0.0049(19)
C6 0.039(3) 0.029(3) 0.019(2) -0.0004(19) 0.004(2) 0.009(2)
C7 0.042(3) 0.024(2) 0.019(2) -0.0045(19) -0.002(2) 0.004(2)
C8 0.027(2) 0.024(2) 0.021(2) 0.0011(18) -0.0042(18) -0.0003(18)
C9 0.0212(19) 0.021(2) 0.019(2) 0.0041(18) -0.0032(17) 0.0027(16)
C11 0.029(2) 0.018(2) 0.033(3) -0.0075(19) -0.007(2) -0.0009(18)
C12 0.030(2) 0.031(3) 0.020(2) 0.0028(19) 0.001(2) -0.004(2)
N1 0.0185(16) 0.0157(17) 0.0170(17) 0.0007(15) -0.0034(14) -0.0025(14)
N2 0.0178(16) 0.0158(16) 0.0198(19) 0.0077(15) -0.0018(14) -0.0017(14)
O1 0.0174(13) 0.0234(15) 0.0216(16) -0.0062(13) 0.0000(12) -0.0011(12)
Cl1 0.0181(5) 0.0268(5) 0.0306(6) -0.0059(5) 0.0056(4) -0.0036(4)
Pt1 0.01432(9) 0.01402(10) 0.01703(10) 0.00021(6) -0.00079(6) -0.00085(6)

loop_
_atom_type_symbol
_atom_type_description
_atom_type_scat_dispersion_real
_atom_type_scat_dispersion_imag
_atom_type_scat_source
C C 0.0033 0.0016 'International Tables Vol C Tables 4.2.6.8 and 6.1.1.4'
H H 0.0000 0.0000 'International Tables Vol C Tables 4.2.6.8 and 6.1.1.4'
N N 0.0061 0.0033 'International Tables Vol C Tables 4.2.6.8 and 6.1.1.4'
O O 0.0106 0.0060 'International Tables Vol C Tables 4.2.6.8 and 6.1.1.4'
Cl Cl 0.1484 0.1585 'International Tables Vol C Tables 4.2.6.8 and 6.1.1.4'
Pt Pt -1.7033 8.3905 'International Tables Vol C Tables 4.2.6.8 and 6.1.1.4'

loop_
_geom_angle_atom_site_label_1
_geom_angle_atom_site_label_2
_geom_angle_atom_site_label_3
_geom_angle
_geom_angle_site_symmetry_1
_geom_angle_site_symmetry_3
_geom_angle_publ_flag
N1 C1 C2 109.4(3) . . ?
N1 C1 H1A 109.8 . . ?
C2 C1 H1A 109.8 . . ?
N1 C1 H1B 109.8 . . ?
C2 C1 H1B 109.8 . . ?
H1A C1 H1B 108.2 . . ?
N2 C2 C1 107.3(3) . . ?
N2 C2 H2A 110.2 . . ?
C1 C2 H2A 110.2 . . ?
N2 C2 H2B 110.2 . . ?
C1 C2 H2B 110.2 . . ?
H2A C2 H2B 108.5 . . ?
N2 C3 C4 126.2(4) . . ?
N2 C3 H3 116.9 . . ?
C4 C3 H3 116.9 . . ?
C5 C4 C9 118.2(4) . . ?
C5 C4 C3 117.7(4) . . ?
C9 C4 C3 124.1(4) . . ?
C6 C5 C4 122.4(4) . . ?
C6 C5 H5 118.8 . . ?
C4 C5 H5 118.8 . . ?
C5 C6 C7 119.0(4) . . ?
C5 C6 H6 120.5 . . ?
C7 C6 H6 120.5 . . ?
C8 C7 C6 120.5(4) . . ?
C8 C7 H7 119.7 . . ?
C6 C7 H7 119.7 . . ?
C7 C8 C9 121.6(4) . . ?
C7 C8 H8 119.2 . . ?
C9 C8 H8 119.2 . . ?
O1 C9 C8 116.6(4) . . ?
O1 C9 C4 125.2(4) . . ?
C8 C9 C4 118.3(4) . . ?
N1 C11 H11A 109.5 . . ?
N1 C11 H11B 109.5 . . ?
H11A C11 H11B 109.5 . . ?
N1 C11 H11C 109.5 . . ?
H11A C11 H11C 109.5 . . ?
H11B C11 H11C 109.5 . . ?
N1 C12 H12A 109.5 . . ?
N1 C12 H12B 109.5 . . ?
H12A C12 H12B 109.5 . . ?
N1 C12 H12C 109.5 . . ?
H12A C12 H12C 109.5 . . ?
H12B C12 H12C 109.5 . . ?
C11 N1 C12 108.1(3) . . ?
C11 N1 C1 110.5(3) . . ?
C12 N1 C1 107.7(3) . . ?
C11 N1 Pt1 110.8(2) . . ?
C12 N1 Pt1 113.5(3) . . ?
C1 N1 Pt1 106.3(2) . . ?
C3 N2 C2 121.7(3) . . ?
C3 N2 Pt1 125.3(3) . . ?
C2 N2 Pt1 113.0(3) . . ?
C9 O1 Pt1 122.7(2) . . ?
N2 Pt1 O1 93.69(13) . . ?
N2 Pt1 N1 84.46(13) . . ?
O1 Pt1 N1 178.12(12) . . ?
N2 Pt1 Cl1 178.62(10) . . ?
O1 Pt1 Cl1 86.94(8) . . ?
N1 Pt1 Cl1 94.91(9) . . ?

loop_
_geom_bond_atom_site_label_1
_geom_bond_atom_site_label_2
_geom_bond_distance
_geom_bond_site_symmetry_2
_geom_bond_publ_flag
C1 N1 1.504(5) . ?
C1 C2 1.507(6) . ?
C1 H1A 0.9900 . ?
C1 H1B 0.9900 . ?
C2 N2 1.469(5) . ?
C2 H2A 0.9900 . ?
C2 H2B 0.9900 . ?
C3 N2 1.282(5) . ?
C3 C4 1.433(6) . ?
C3 H3 0.9500 . ?
C4 C5 1.413(6) . ?
C4 C9 1.428(6) . ?
C5 C6 1.366(6) . ?
C5 H5 0.9500 . ?
C6 C7 1.400(6) . ?
C6 H6 0.9500 . ?
C7 C8 1.376(6) . ?
C7 H7 0.9500 . ?
C8 C9 1.402(6) . ?
C8 H8 0.9500 . ?
C9 O1 1.327(5) . ?
C11 N1 1.481(5) . ?
C11 H11A 0.9800 . ?
C11 H11B 0.9800 . ?
C11 H11C 0.9800 . ?
C12 N1 1.486(5) . ?
C12 H12A 0.9800 . ?
C12 H12B 0.9800 . ?
C12 H12C 0.9800 . ?
N1 Pt1 2.063(3) . ?
N2 Pt1 1.960(3) . ?
O1 Pt1 1.995(3) . ?
Cl1 Pt1 2.3165(10) . ?
